data_4031024
loop_
_publ_author_name
'Gao, Qinghe'
'Liu, Shan'
'Wu, Xia'
'Zhang, Jingjing'
'Wu, Anxin'

_publ_section_title
;
 Coproduct Promoted Povarov Reaction: Synthesis of Substituted Quinolines
 from Methyl Ketones, Arylamines, and \a-Ketoesters.
;
_journal_issue 11
_journal_name_full 'The Journal of organic chemistry'
_journal_page_first 5984
_journal_page_last 5991
_journal_paper_doi 10.1021/acs.joc.5b00785
_journal_volume 80
_journal_year 2015
_chemical_formula_sum 'C20 H17 N O3'
_chemical_formula_weight 319.35
_chemical_name_systematic
; 
 ? 
;
_space_group_IT_number 15
_symmetry_cell_setting monoclinic
_symmetry_space_group_name_Hall '-C 2yc'
_symmetry_space_group_name_H-M 'C 1 2/c 1'
_atom_sites_solution_hydrogens geom
_atom_sites_solution_primary direct
_atom_sites_solution_secondary difmap
_audit_creation_method SHELXL-97
_cell_angle_alpha 90.00
_cell_angle_beta 107.461(14)
_cell_angle_gamma 90.00
_cell_formula_units_Z 8
_cell_length_a 24.205(16)
_cell_length_b 10.180(6)
_cell_length_c 14.216(8)
_cell_measurement_reflns_used 2311
_cell_measurement_temperature 298(2)
_cell_measurement_theta_max 24.29
_cell_measurement_theta_min 2.19
_cell_volume 3342(4)
_computing_cell_refinement 'Bruker SAINT'
_computing_data_collection 'Bruker APEX2'
_computing_data_reduction 'Bruker SAINT'
_computing_molecular_graphics 'Bruker SHELXTL'
_computing_publication_material 'Bruker SHELXTL'
_computing_structure_refinement 'SHELXL-97 (Sheldrick, 1997)'
_computing_structure_solution 'SHELXS-97 (Sheldrick, 1990)'
_diffrn_ambient_temperature 298(2)
_diffrn_measured_fraction_theta_full 0.982
_diffrn_measured_fraction_theta_max 0.982
_diffrn_measurement_device_type 'Bruker APEX-II CCD'
_diffrn_measurement_method '\f and \w scans'
_diffrn_radiation_monochromator graphite
_diffrn_radiation_source 'fine-focus sealed tube'
_diffrn_radiation_type MoK\a
_diffrn_radiation_wavelength 0.71073
_diffrn_reflns_av_R_equivalents 0.0909
_diffrn_reflns_av_sigmaI/netI 0.0732
_diffrn_reflns_limit_h_max 25
_diffrn_reflns_limit_h_min -28
_diffrn_reflns_limit_k_max 12
_diffrn_reflns_limit_k_min -12
_diffrn_reflns_limit_l_max 15
_diffrn_reflns_limit_l_min -16
_diffrn_reflns_number 10607
_diffrn_reflns_theta_full 25.00
_diffrn_reflns_theta_max 25.00
_diffrn_reflns_theta_min 1.76
_diffrn_standards_number 0
_exptl_absorpt_coefficient_mu 0.086
_exptl_absorpt_correction_type none
_exptl_crystal_colour colorless
_exptl_crystal_density_diffrn 1.270
_exptl_crystal_density_method 'not measured'
_exptl_crystal_description block
_exptl_crystal_F_000 1344
_exptl_crystal_size_max 0.1
_exptl_crystal_size_mid 0.1
_exptl_crystal_size_min 0.1
_refine_diff_density_max 0.368
_refine_diff_density_min -0.250
_refine_diff_density_rms 0.044
_refine_ls_extinction_method SHELXL
_refine_ls_goodness_of_fit_ref 1.032
_refine_ls_hydrogen_treatment mixed
_refine_ls_matrix_type full
_refine_ls_number_parameters 220
_refine_ls_number_reflns 2898
_refine_ls_number_restraints 9
_refine_ls_restrained_S_all 1.103
_refine_ls_R_factor_all 0.1621
_refine_ls_R_factor_gt 0.0654
_refine_ls_shift/su_max 0.000
_refine_ls_shift/su_mean 0.000
_refine_ls_structure_factor_coef Fsqd
_refine_ls_weighting_details 'calc w=1/[\s^2^(Fo^2^)+(0.1043P)^2^+0.2690P] where P=(Fo^2^+2Fc^2^)/3'
_refine_ls_weighting_scheme calc
_refine_ls_wR_factor_gt 0.1736
_refine_ls_wR_factor_ref 0.2292
_reflns_number_gt 1251
_reflns_number_total 2898
_reflns_threshold_expression >2sigma(I)
_cod_data_source_file jo5b00785_si_002.cif
_cod_data_source_block g:\140420d\work\t
_cod_depositor_comments
;
The following automatic conversions were performed:

'_symmetry_cell_setting' value 'Monoclinic' changed to 'monoclinic'
according to
/usr/data/users/saulius/crontab/automatic-downloads/rss-feeds/ACS/lib/dictionaries/cif_core.dic
dictionary named 'cif_core.dic' version 2.4.2 from 2011-04-26.

Automatic conversion script
Id: cif_fix_values 3271 2015-04-21 07:52:19Z andrius 

 Adding full bibliography for 4031024.cif.
;
_cod_original_cell_volume 3341(4)
_cod_original_sg_symbol_H-M C2/c
_cod_database_code 4031024

loop_
_symmetry_equiv_pos_as_xyz
'x, y, z'
'-x, y, -z+1/2'
'x+1/2, y+1/2, z'
'-x+1/2, y+1/2, -z+1/2'
'-x, -y, -z'
'x, -y, z-1/2'
'-x+1/2, -y+1/2, -z'
'x+1/2, -y+1/2, z-1/2'

loop_
_atom_site_label
_atom_site_type_symbol
_atom_site_fract_x
_atom_site_fract_y
_atom_site_fract_z
_atom_site_U_iso_or_equiv
_atom_site_adp_type
_atom_site_occupancy
_atom_site_symmetry_multiplicity
_atom_site_calc_flag
_atom_site_refinement_flags
C1 C -0.0508(3) 1.4046(5) 0.0996(4) 0.1173(19) Uani 1 1 d .
H1A H -0.0457 1.4515 0.0442 0.176 Uiso 1 1 calc R
H1B H -0.0386 1.4588 0.1574 0.176 Uiso 1 1 calc R
H1C H -0.0909 1.3822 0.0867 0.176 Uiso 1 1 calc R
C2 C -0.0152(2) 1.2818(4) 0.1159(3) 0.0782(12) Uani 1 1 d .
C3 C -0.04127(19) 1.1595(4) 0.1065(3) 0.0720(12) Uani 1 1 d .
H3 H -0.0814 1.1552 0.0899 0.086 Uiso 1 1 calc R
C4 C -0.00956(16) 1.0416(4) 0.1211(2) 0.0549(9) Uani 1 1 d .
C5 C 0.05195(16) 1.0519(4) 0.1478(3) 0.0567(10) Uani 1 1 d .
C6 C 0.07745(19) 1.1765(4) 0.1563(3) 0.0756(12) Uani 1 1 d .
H6 H 0.1175 1.1834 0.1728 0.091 Uiso 1 1 calc R
C7 C 0.0449(2) 1.2876(4) 0.1410(3) 0.0836(13) Uani 1 1 d .
H7 H 0.0631 1.3690 0.1474 0.100 Uiso 1 1 calc R
C8 C 0.06415(16) 0.8270(4) 0.1553(3) 0.0611(10) Uani 1 1 d .
C9 C 0.00429(17) 0.8082(4) 0.1287(3) 0.0625(11) Uani 1 1 d .
H9 H -0.0105 0.7232 0.1226 0.075 Uiso 1 1 calc R
C10 C -0.03294(16) 0.9126(4) 0.1113(2) 0.0570(10) Uani 1 1 d .
C11 C 0.10370(19) 0.7113(4) 0.1767(3) 0.0753(12) Uani 1 1 d .
C12 C 0.16406(17) 0.7135(4) 0.1718(3) 0.0697(11) Uani 1 1 d .
C13 C 0.2020(2) 0.6142(5) 0.2159(4) 0.0951(15) Uani 1 1 d .
H13 H 0.1898 0.5495 0.2514 0.114 Uiso 1 1 calc R
C14 C 0.2574(2) 0.6090(6) 0.2086(4) 0.1067(17) Uani 1 1 d .
H14 H 0.2824 0.5424 0.2402 0.128 Uiso 1 1 calc R
C15 C 0.2755(2) 0.7003(7) 0.1558(4) 0.1049(17) Uani 1 1 d .
H15 H 0.3128 0.6957 0.1505 0.126 Uiso 1 1 calc R
C16 C 0.2391(2) 0.8000(5) 0.1098(4) 0.0965(15) Uani 1 1 d .
H16 H 0.2515 0.8627 0.0732 0.116 Uiso 1 1 calc R
C17 C 0.18327(19) 0.8061(5) 0.1187(3) 0.0793(13) Uani 1 1 d .
H17 H 0.1587 0.8740 0.0881 0.095 Uiso 1 1 calc R
C18 C -0.09683(19) 0.8877(5) 0.0811(3) 0.0741(12) Uani 1 1 d .
C19 C -0.1708(2) 0.7343(7) 0.0393(6) 0.156(3) Uani 1 1 d D
H19A H -0.1845 0.7323 0.0967 0.187 Uiso 1 1 calc R
H19B H -0.1916 0.8029 -0.0045 0.187 Uiso 1 1 calc R
C20 C -0.1816(3) 0.6131(8) -0.0092(7) 0.192(3) Uani 1 1 d DU
H20A H -0.1737 0.6194 -0.0712 0.288 Uiso 1 1 calc R
H20B H -0.2215 0.5895 -0.0204 0.288 Uiso 1 1 calc R
H20C H -0.1572 0.5472 0.0308 0.288 Uiso 1 1 calc R
O3 O -0.10933(13) 0.7631(4) 0.0695(3) 0.1157(13) Uani 1 1 d D
N1 N 0.08800(13) 0.9453(3) 0.1645(2) 0.0639(9) Uani 1 1 d .
O1 O 0.08434(14) 0.6088(3) 0.2004(3) 0.1218(14) Uani 1 1 d .
O2 O -0.13374(14) 0.9698(4) 0.0697(3) 0.1236(14) Uani 1 1 d .

loop_
_atom_site_aniso_label
_atom_site_aniso_U_11
_atom_site_aniso_U_22
_atom_site_aniso_U_33
_atom_site_aniso_U_23
_atom_site_aniso_U_13
_atom_site_aniso_U_12
C1 0.124(5) 0.090(4) 0.131(5) -0.001(3) 0.028(3) 0.035(3)
C2 0.087(3) 0.064(3) 0.081(3) -0.009(2) 0.021(2) 0.013(2)
C3 0.064(2) 0.091(3) 0.060(3) -0.001(2) 0.018(2) 0.016(2)
C4 0.059(2) 0.061(2) 0.046(2) -0.0021(17) 0.0167(17) 0.005(2)
C5 0.059(2) 0.058(2) 0.052(2) -0.0054(18) 0.0148(18) 0.002(2)
C6 0.074(3) 0.069(3) 0.082(3) -0.013(2) 0.023(2) -0.001(2)
C7 0.100(4) 0.058(3) 0.092(3) -0.013(2) 0.027(3) -0.005(3)
C8 0.054(2) 0.059(2) 0.069(3) 0.0004(19) 0.0175(19) -0.003(2)
C9 0.060(3) 0.063(3) 0.063(3) -0.0003(18) 0.0166(19) -0.009(2)
C10 0.052(2) 0.075(3) 0.045(2) 0.0039(18) 0.0162(17) 0.003(2)
C11 0.067(3) 0.066(3) 0.086(3) 0.002(2) 0.011(2) 0.001(2)
C12 0.060(3) 0.072(3) 0.072(3) -0.003(2) 0.011(2) 0.008(2)
C13 0.084(3) 0.092(3) 0.101(4) 0.003(3) 0.015(3) 0.030(3)
C14 0.086(4) 0.127(5) 0.099(4) 0.008(3) 0.017(3) 0.050(3)
C15 0.069(3) 0.149(5) 0.094(4) -0.010(4) 0.022(3) 0.034(3)
C16 0.079(3) 0.122(4) 0.091(4) -0.007(3) 0.030(3) 0.010(3)
C17 0.065(3) 0.095(3) 0.074(3) -0.007(2) 0.013(2) 0.015(2)
C18 0.059(3) 0.096(4) 0.070(3) 0.012(2) 0.022(2) 0.002(3)
C19 0.075(4) 0.160(6) 0.239(8) -0.052(6) 0.057(4) -0.036(4)
C20 0.099(4) 0.182(6) 0.282(8) -0.066(6) 0.039(5) -0.011(4)
O3 0.061(2) 0.106(3) 0.182(4) -0.017(2) 0.039(2) -0.0237(19)
N1 0.0557(19) 0.070(2) 0.065(2) -0.0052(16) 0.0173(15) 0.0026(18)
O1 0.080(2) 0.082(2) 0.196(4) 0.035(2) 0.030(2) 0.0015(19)
O2 0.060(2) 0.128(3) 0.175(4) 0.022(3) 0.026(2) 0.011(2)

loop_
_atom_type_symbol
_atom_type_description
_atom_type_scat_dispersion_real
_atom_type_scat_dispersion_imag
_atom_type_scat_source
C C 0.0033 0.0016 'International Tables Vol C Tables 4.2.6.8 and 6.1.1.4'
H H 0.0000 0.0000 'International Tables Vol C Tables 4.2.6.8 and 6.1.1.4'
N N 0.0061 0.0033 'International Tables Vol C Tables 4.2.6.8 and 6.1.1.4'
O O 0.0106 0.0060 'International Tables Vol C Tables 4.2.6.8 and 6.1.1.4'

loop_
_geom_angle_atom_site_label_1
_geom_angle_atom_site_label_2
_geom_angle_atom_site_label_3
_geom_angle
C2 C1 H1A 109.5
C2 C1 H1B 109.5
H1A C1 H1B 109.5
C2 C1 H1C 109.5
H1A C1 H1C 109.5
H1B C1 H1C 109.5
C3 C2 C7 118.3(4)
C3 C2 C1 120.8(5)
C7 C2 C1 120.9(4)
C2 C3 C4 122.7(4)
C2 C3 H3 118.6
C4 C3 H3 118.6
C3 C4 C10 126.2(4)
C3 C4 C5 117.2(4)
C10 C4 C5 116.6(3)
N1 C5 C6 117.5(4)
N1 C5 C4 123.3(3)
C6 C5 C4 119.2(3)
C7 C6 C5 121.4(4)
C7 C6 H6 119.3
C5 C6 H6 119.3
C6 C7 C2 121.2(4)
C6 C7 H7 119.4
C2 C7 H7 119.4
N1 C8 C9 122.5(3)
N1 C8 C11 117.7(3)
C9 C8 C11 119.8(4)
C10 C9 C8 121.1(4)
C10 C9 H9 119.5
C8 C9 H9 119.5
C9 C10 C4 118.7(3)
C9 C10 C18 119.2(4)
C4 C10 C18 122.1(4)
O1 C11 C12 119.1(4)
O1 C11 C8 116.8(4)
C12 C11 C8 124.0(4)
C17 C12 C13 117.6(4)
C17 C12 C11 122.5(4)
C13 C12 C11 119.7(4)
C14 C13 C12 121.5(5)
C14 C13 H13 119.2
C12 C13 H13 119.2
C15 C14 C13 120.2(5)
C15 C14 H14 119.9
C13 C14 H14 119.9
C14 C15 C16 120.3(5)
C14 C15 H15 119.9
C16 C15 H15 119.9
C15 C16 C17 119.4(5)
C15 C16 H16 120.3
C17 C16 H16 120.3
C12 C17 C16 121.0(4)
C12 C17 H17 119.5
C16 C17 H17 119.5
O2 C18 O3 121.8(4)
O2 C18 C10 125.7(5)
O3 C18 C10 112.5(4)
C20 C19 O3 110.5(5)
C20 C19 H19A 109.6
O3 C19 H19A 109.6
C20 C19 H19B 109.6
O3 C19 H19B 109.6
H19A C19 H19B 108.1
C19 C20 H20A 109.5
C19 C20 H20B 109.5
H20A C20 H20B 109.5
C19 C20 H20C 109.5
H20A C20 H20C 109.5
H20B C20 H20C 109.5
C18 O3 C19 114.4(4)
C8 N1 C5 117.9(3)

loop_
_geom_bond_atom_site_label_1
_geom_bond_atom_site_label_2
_geom_bond_distance
C1 C2 1.496(6)
C1 H1A 0.9600
C1 H1B 0.9600
C1 H1C 0.9600
C2 C3 1.383(6)
C2 C7 1.391(6)
C3 C4 1.406(5)
C3 H3 0.9300
C4 C10 1.420(5)
C4 C5 1.426(5)
C5 N1 1.368(4)
C5 C6 1.400(5)
C6 C7 1.359(6)
C6 H6 0.9300
C7 H7 0.9300
C8 N1 1.324(4)
C8 C9 1.397(5)
C8 C11 1.491(6)
C9 C10 1.367(5)
C9 H9 0.9300
C10 C18 1.497(6)
C11 O1 1.231(5)
C11 C12 1.483(6)
C12 C17 1.373(6)
C12 C13 1.383(6)
C13 C14 1.377(7)
C13 H13 0.9300
C14 C15 1.348(7)
C14 H14 0.9300
C15 C16 1.374(7)
C15 H15 0.9300
C16 C17 1.396(6)
C16 H16 0.9300
C17 H17 0.9300
C18 O2 1.199(5)
C18 O3 1.302(5)
C19 C20 1.399(7)
C19 O3 1.449(5)
C19 H19A 0.9700
C19 H19B 0.9700
C20 H20A 0.9600
C20 H20B 0.9600
C20 H20C 0.9600

loop_
_geom_torsion_atom_site_label_1
_geom_torsion_atom_site_label_2
_geom_torsion_atom_site_label_3
_geom_torsion_atom_site_label_4
_geom_torsion
C7 C2 C3 C4 -0.1(6)
C1 C2 C3 C4 179.9(4)
C2 C3 C4 C10 -178.9(4)
C2 C3 C4 C5 0.8(5)
C3 C4 C5 N1 179.8(3)
C10 C4 C5 N1 -0.5(5)
C3 C4 C5 C6 -1.2(5)
C10 C4 C5 C6 178.6(3)
N1 C5 C6 C7 -180.0(4)
C4 C5 C6 C7 0.9(6)
C5 C6 C7 C2 -0.2(7)
C3 C2 C7 C6 -0.2(7)
C1 C2 C7 C6 179.7(4)
N1 C8 C9 C10 -0.6(6)
C11 C8 C9 C10 178.2(3)
C8 C9 C10 C4 -0.1(5)
C8 C9 C10 C18 178.9(3)
C3 C4 C10 C9 -179.7(3)
C5 C4 C10 C9 0.6(5)
C3 C4 C10 C18 1.3(5)
C5 C4 C10 C18 -178.4(3)
N1 C8 C11 O1 156.4(4)
C9 C8 C11 O1 -22.4(6)
N1 C8 C11 C12 -23.1(6)
C9 C8 C11 C12 158.1(4)
O1 C11 C12 C17 159.5(5)
C8 C11 C12 C17 -21.1(6)
O1 C11 C12 C13 -15.7(6)
C8 C11 C12 C13 163.7(4)
C17 C12 C13 C14 1.1(7)
C11 C12 C13 C14 176.5(4)
C12 C13 C14 C15 -1.5(8)
C13 C14 C15 C16 0.8(9)
C14 C15 C16 C17 0.3(8)
C13 C12 C17 C16 -0.1(6)
C11 C12 C17 C16 -175.4(4)
C15 C16 C17 C12 -0.6(7)
C9 C10 C18 O2 175.2(4)
C4 C10 C18 O2 -5.9(6)
C9 C10 C18 O3 -3.7(5)
C4 C10 C18 O3 175.3(3)
O2 C18 O3 C19 1.7(7)
C10 C18 O3 C19 -179.4(5)
C20 C19 O3 C18 155.9(7)
C9 C8 N1 C5 0.6(5)
C11 C8 N1 C5 -178.1(3)
C6 C5 N1 C8 -179.2(3)
C4 C5 N1 C8 -0.1(5)
